data_4134273
loop_
_publ_author_name
'Zhang, Han-Yue'
'Song, Xian-Jiang'
'Chen, Xiao-Gang'
'Zhang, Zhi-Xu'
'You, Yu-Meng'
'Tang, Yuan-Yuan'
'Xiong, Ren-Gen'

_publ_section_title
;
 Observation of vortex domains in a two-dimensional lead iodide perovskite
 ferroelectric.
;
_journal_name_full 'Journal of the American Chemical Society'
_journal_paper_doi 10.1021/jacs.0c00371
_journal_year 2020
_chemical_formula_moiety 'I4 Pb, 2(C5 H10 F2 N)'
_chemical_formula_sum 'C10 H20 F4 I4 N2 Pb'
_chemical_formula_weight 959.08
_space_group_crystal_system orthorhombic
_space_group_IT_number 41
_space_group_name_Hall 'A 2 -2ab'
_space_group_name_H-M_alt 'A e a 2'
_atom_sites_solution_hydrogens geom
_audit_creation_method SHELXL-2014/7
_cell_angle_alpha 90
_cell_angle_beta 90
_cell_angle_gamma 90
_cell_formula_units_Z 4
_cell_length_a 9.2974(3)
_cell_length_b 25.1758(7)
_cell_length_c 8.9611(3)
_cell_measurement_reflns_used 4911
_cell_measurement_temperature 173(2)
_cell_measurement_theta_max 30.7770
_cell_measurement_theta_min 2.7160
_cell_volume 2097.52(11)
_computing_structure_refinement 'SHELXL-2014/7 (Sheldrick, 2014)'
_diffrn_ambient_temperature 173(2)
_diffrn_measured_fraction_theta_full 0.999
_diffrn_measured_fraction_theta_max 0.999
_diffrn_measurement_device_type 'XtaLAB Synergy R, DW system, HyPix'
_diffrn_radiation_type MoK\a
_diffrn_radiation_wavelength 0.71073
_diffrn_reflns_av_R_equivalents 0.0521
_diffrn_reflns_av_unetI/netI 0.0409
_diffrn_reflns_Laue_measured_fraction_full 0.999
_diffrn_reflns_Laue_measured_fraction_max 0.999
_diffrn_reflns_limit_h_max 10
_diffrn_reflns_limit_h_min -11
_diffrn_reflns_limit_k_max 29
_diffrn_reflns_limit_k_min -27
_diffrn_reflns_limit_l_max 9
_diffrn_reflns_limit_l_min -10
_diffrn_reflns_number 4438
_diffrn_reflns_point_group_measured_fraction_full 0.903
_diffrn_reflns_point_group_measured_fraction_max 0.903
_diffrn_reflns_theta_full 24.996
_diffrn_reflns_theta_max 24.996
_diffrn_reflns_theta_min 2.724
_diffrn_source 'Rotating-anode X-ray tube'
_exptl_absorpt_coefficient_mu 13.958
_exptl_absorpt_correction_T_max 0.04
_exptl_absorpt_correction_T_min 0.021
_exptl_absorpt_correction_type multi-scan
_exptl_absorpt_process_details
;
CrysAlisPro 1.171.40.14e (Rigaku Oxford Diffraction, 2018)
Empirical absorption correction using spherical harmonics,
 implemented in SCALE3 ABSPACK scaling algorithm.
;
_exptl_crystal_colour red
_exptl_crystal_density_diffrn 3.037
_exptl_crystal_description sheet
_exptl_crystal_F_000 1696
_exptl_crystal_size_max 0.3
_exptl_crystal_size_mid 0.26
_exptl_crystal_size_min 0.23
_refine_diff_density_max 1.494
_refine_diff_density_min -2.521
_refine_diff_density_rms 0.259
_refine_ls_abs_structure_details
;
 Classical Flack method preferred over Parsons because s.u. lower.
;
_refine_ls_abs_structure_Flack 0.013(6)
_refine_ls_extinction_method none
_refine_ls_goodness_of_fit_ref 1.053
_refine_ls_hydrogen_treatment constr
_refine_ls_matrix_type full
_refine_ls_number_parameters 96
_refine_ls_number_reflns 1673
_refine_ls_number_restraints 1
_refine_ls_restrained_S_all 1.052
_refine_ls_R_factor_all 0.0355
_refine_ls_R_factor_gt 0.0351
_refine_ls_shift/su_max 0.000
_refine_ls_shift/su_mean 0.000
_refine_ls_structure_factor_coef Fsqd
_refine_ls_weighting_details 'w=1/[\s^2^(Fo^2^)+(0.0631P)^2^] where P=(Fo^2^+2Fc^2^)/3'
_refine_ls_weighting_scheme calc
_refine_ls_wR_factor_gt 0.0847
_refine_ls_wR_factor_ref 0.0849
_reflns_Friedel_coverage 0.685
_reflns_Friedel_fraction_full 0.792
_reflns_Friedel_fraction_max 0.792
_reflns_number_gt 1644
_reflns_number_total 1851
_reflns_threshold_expression 'I > 2\s(I)'
_cod_data_source_file ja0c00371_si_009.cif
_cod_data_source_block ABA2
_cod_original_sg_symbol_Hall 'A 2 -2ac'
_cod_original_sg_symbol_H-M 'A b a 2'
_cod_database_code 4134273
_shelx_shelxl_version_number 2014/7
_shelx_space_group_comment
;
The symmetry employed for this shelxl refinement is uniquely defined
by the following loop, which should always be used as a source of
symmetry information in preference to the above space-group names.
They are only intended as comments.
;

loop_
_space_group_symop_operation_xyz
'x, y, z'
'-x, -y, z'
'x+1/2, -y+1/2, z'
'-x+1/2, y+1/2, z'
'x, y+1/2, z+1/2'
'-x, -y+1/2, z+1/2'
'x+1/2, -y+1, z+1/2'
'-x+1/2, y+1, z+1/2'

loop_
_atom_site_label
_atom_site_type_symbol
_atom_site_fract_x
_atom_site_fract_y
_atom_site_fract_z
_atom_site_U_iso_or_equiv
_atom_site_adp_type
_atom_site_occupancy
_atom_site_site_symmetry_order
_atom_site_calc_flag
_atom_site_refinement_flags_posn
_atom_site_refinement_flags_adp
_atom_site_refinement_flags_occupancy
_atom_site_disorder_assembly
_atom_site_disorder_group
Pb1 Pb 0.0000 0.0000 0.00000(5) 0.0162(2) Uani 1 2 d S T P . .
I1 I 0.23075(12) -0.00865(3) 0.26879(11) 0.0247(3) Uani 1 1 d . . . . .
I2 I 0.04370(8) 0.12455(3) -0.00814(15) 0.0234(2) Uani 1 1 d . . . . .
C1 C 1.0206(14) 0.1063(5) 0.5336(16) 0.025(3) Uani 1 1 d . . . . .
H1A H 1.0831 0.1156 0.6162 0.030 Uiso 1 1 calc R U . . .
H1B H 1.0080 0.0681 0.5334 0.030 Uiso 1 1 calc R U . . .
C2 C 0.8903(14) 0.1932(5) 0.5403(14) 0.027(3) Uani 1 1 d . . . . .
C3 C 0.9594(16) 0.2094(6) 0.3975(16) 0.025(3) Uani 1 1 d . . . . .
H3A H 0.9714 0.2476 0.3958 0.030 Uiso 1 1 calc R U . . .
H3B H 0.8978 0.1995 0.3145 0.030 Uiso 1 1 calc R U . . .
C4 C 1.1031(14) 0.1831(5) 0.3803(15) 0.029(3) Uani 1 1 d . . . . .
H4A H 1.1677 0.1954 0.4580 0.035 Uiso 1 1 calc R U . . .
H4B H 1.1445 0.1924 0.2845 0.035 Uiso 1 1 calc R U . . .
C11 C 0.8768(14) 0.1333(5) 0.5518(18) 0.029(3) Uani 1 1 d . . . . .
H11A H 0.8365 0.1240 0.6483 0.035 Uiso 1 1 calc R U . . .
H11B H 0.8114 0.1206 0.4754 0.035 Uiso 1 1 calc R U . . .
F1 F 0.7569(11) 0.2162(3) 0.5559(13) 0.058(3) Uani 1 1 d . . . . .
F2 F 0.9698(14) 0.2122(4) 0.6555(11) 0.053(3) Uani 1 1 d . . . . .
N1 N 1.0865(15) 0.1236(4) 0.3909(13) 0.025(3) Uani 1 1 d . . . . .
H1C H 1.0321 0.1124 0.3155 0.031 Uiso 1 1 calc R U . . .
H1D H 1.1726 0.1085 0.3817 0.031 Uiso 1 1 calc R U . . .

loop_
_atom_site_aniso_label
_atom_site_aniso_U_11
_atom_site_aniso_U_22
_atom_site_aniso_U_33
_atom_site_aniso_U_23
_atom_site_aniso_U_13
_atom_site_aniso_U_12
Pb1 0.0188(4) 0.0138(3) 0.0160(4) 0.000 0.000 -0.00146(19)
I1 0.0277(5) 0.0243(4) 0.0221(5) -0.0047(5) -0.0100(4) 0.0070(4)
I2 0.0267(4) 0.0157(4) 0.0278(5) 0.0027(4) -0.0004(5) -0.0014(3)
C1 0.035(7) 0.018(6) 0.022(8) 0.001(6) 0.004(6) 0.004(5)
C2 0.036(6) 0.014(5) 0.032(7) 0.001(6) 0.007(6) 0.008(5)
C3 0.033(7) 0.016(6) 0.026(7) 0.008(6) -0.001(6) 0.007(6)
C4 0.035(7) 0.017(6) 0.035(7) 0.006(6) 0.010(7) 0.002(6)
C11 0.025(7) 0.020(6) 0.042(9) 0.009(6) 0.013(6) -0.003(5)
F1 0.046(4) 0.029(5) 0.098(10) 0.017(6) 0.034(6) 0.018(4)
F2 0.100(8) 0.031(5) 0.027(5) -0.013(5) -0.005(5) -0.005(6)
N1 0.035(6) 0.017(5) 0.025(6) 0.000(5) 0.012(6) 0.007(5)

loop_
_atom_type_symbol
_atom_type_description
_atom_type_scat_dispersion_real
_atom_type_scat_dispersion_imag
_atom_type_scat_source
C C 0.0033 0.0016 'International Tables Vol C Tables 4.2.6.8 and 6.1.1.4'
H H 0.0000 0.0000 'International Tables Vol C Tables 4.2.6.8 and 6.1.1.4'
N N 0.0061 0.0033 'International Tables Vol C Tables 4.2.6.8 and 6.1.1.4'
F F 0.0171 0.0103 'International Tables Vol C Tables 4.2.6.8 and 6.1.1.4'
I I -0.4742 1.8119 'International Tables Vol C Tables 4.2.6.8 and 6.1.1.4'
Pb Pb -3.3944 10.1111 'International Tables Vol C Tables 4.2.6.8 and 6.1.1.4'

loop_
_geom_angle_atom_site_label_1
_geom_angle_atom_site_label_2
_geom_angle_atom_site_label_3
_geom_angle
_geom_angle_site_symmetry_1
_geom_angle_site_symmetry_3
_geom_angle_publ_flag
I2 Pb1 I2 177.36(5) 2 . ?
I2 Pb1 I1 89.93(3) 2 2 ?
I2 Pb1 I1 92.04(3) . 2 ?
I2 Pb1 I1 92.04(3) 2 . ?
I2 Pb1 I1 89.93(3) . . ?
I1 Pb1 I1 83.67(4) 2 . ?
I2 Pb1 I1 87.30(2) 2 7_444 ?
I2 Pb1 I1 91.02(2) . 7_444 ?
I1 Pb1 I1 87.673(4) 2 7_444 ?
I1 Pb1 I1 171.32(4) . 7_444 ?
I2 Pb1 I1 91.02(2) 2 8_544 ?
I2 Pb1 I1 87.30(2) . 8_544 ?
I1 Pb1 I1 171.32(4) 2 8_544 ?
I1 Pb1 I1 87.672(4) . 8_544 ?
I1 Pb1 I1 100.99(4) 7_444 8_544 ?
Pb1 I1 Pb1 168.39(4) . 7_545 ?
N1 C1 C11 109.1(11) . . ?
F2 C2 F1 105.4(11) . . ?
F2 C2 C3 108.8(10) . . ?
F1 C2 C3 111.2(11) . . ?
F2 C2 C11 110.2(11) . . ?
F1 C2 C11 109.6(11) . . ?
C3 C2 C11 111.5(11) . . ?
C2 C3 C4 110.6(11) . . ?
C3 C4 N1 109.9(12) . . ?
C1 C11 C2 111.5(11) . . ?
C1 N1 C4 112.8(10) . . ?

loop_
_geom_bond_atom_site_label_1
_geom_bond_atom_site_label_2
_geom_bond_distance
_geom_bond_site_symmetry_2
_geom_bond_publ_flag
Pb1 I2 3.1627(7) 2 ?
Pb1 I2 3.1628(7) . ?
Pb1 I1 3.2329(10) 2 ?
Pb1 I1 3.2329(10) . ?
Pb1 I1 3.2568(10) 7_444 ?
Pb1 I1 3.2568(10) 8_544 ?
I1 Pb1 3.2568(10) 7_545 ?
C1 N1 1.484(17) . ?
C1 C11 1.508(19) . ?
C2 F2 1.357(17) . ?
C2 F1 1.376(15) . ?
C2 C3 1.488(18) . ?
C2 C11 1.518(16) . ?
C3 C4 1.499(19) . ?
C4 N1 1.509(16) . ?

loop_
_geom_torsion_atom_site_label_1
_geom_torsion_atom_site_label_2
_geom_torsion_atom_site_label_3
_geom_torsion_atom_site_label_4
_geom_torsion
_geom_torsion_site_symmetry_1
_geom_torsion_site_symmetry_2
_geom_torsion_site_symmetry_3
_geom_torsion_site_symmetry_4
_geom_torsion_publ_flag
F2 C2 C3 C4 65.7(14) . . . . ?
F1 C2 C3 C4 -178.7(12) . . . . ?
C11 C2 C3 C4 -56.0(16) . . . . ?
C2 C3 C4 N1 56.2(16) . . . . ?
N1 C1 C11 C2 -55.0(16) . . . . ?
F2 C2 C11 C1 -65.1(16) . . . . ?
F1 C2 C11 C1 179.4(12) . . . . ?
C3 C2 C11 C1 55.8(16) . . . . ?
C11 C1 N1 C4 56.9(16) . . . . ?
C3 C4 N1 C1 -58.0(16) . . . . ?
